data_7704937
loop_
_publ_author_name
'Jatmika, Catur'
'Goshima, Kenta'
'Wakabayashi, Kazumo'
'Akiyama, Naoki'
'Hirota, Shun'
'Matsuo, Takashi'

_publ_section_title
;
 Second-coordination sphere effects on the reactivities of
 Hoveyda-Grubbs-type catalysts: a ligand exchange study using phenolic
 moiety-functionalized ligands.
;
_journal_issue 33
_journal_name_full 'Dalton transactions (Cambridge, England : 2003)'
_journal_page_first 11618
_journal_page_last 11627
_journal_paper_doi 10.1039/d0dt02353a
_journal_volume 49
_journal_year 2020
_chemical_absolute_configuration 'CHOOSE rm ad rmad syn or unk'
_chemical_formula_moiety 'C32 H39 Cl5 N2 O Ru'
_chemical_formula_sum 'C32 H39 Cl5 N2 O Ru'
_chemical_formula_weight 746.01
_space_group_crystal_system tetragonal
_space_group_IT_number 82
_space_group_name_Hall 'I -4'
_space_group_name_H-M_alt 'I -4'
_atom_sites_solution_hydrogens geom
_atom_sites_solution_primary direct
_atom_sites_solution_secondary difmap
_audit_update_record
;
2020-04-29 deposited with the CCDC.	2020-07-24 downloaded from the CCDC.
;
_cell_angle_alpha 90.0000
_cell_angle_beta 90.0000
_cell_angle_gamma 90.0000
_cell_formula_units_Z 8
_cell_length_a 25.8626(5)
_cell_length_b 25.8626(5)
_cell_length_c 10.8856(2)
_cell_measurement_reflns_used 56835
_cell_measurement_temperature 123
_cell_measurement_theta_max 27.48
_cell_measurement_theta_min 2.03
_cell_volume 7281.1(2)
_computing_cell_refinement 'RAPID AUTO'
_computing_data_collection 'RAPID AUTO (Rigaku, ????)'
_computing_data_reduction 'RAPID AUTO'
_computing_molecular_graphics 'CrystalStructure 4.3'
_computing_publication_material 'CrystalStructure 4.3 (Rigaku, 2019)'
_computing_structure_refinement 'SHELXL Version 2018/3 (Sheldrick, 2008)'
_computing_structure_solution 'SHELXT Version 2018/2 (Sheldrick, 2014)'
_diffrn_ambient_temperature 123
_diffrn_detector_area_resol_mean 10.000
_diffrn_measured_fraction_theta_full 0.999
_diffrn_measured_fraction_theta_max 0.999
_diffrn_measurement_device_type 'Rigaku R-AXIS RAPID'
_diffrn_measurement_method \w
_diffrn_radiation_type 'Mo K\a'
_diffrn_radiation_wavelength 0.71075
_diffrn_reflns_av_R_equivalents 0.0183
_diffrn_reflns_av_unetI/netI 0.0104
_diffrn_reflns_Laue_measured_fraction_full 0.999
_diffrn_reflns_Laue_measured_fraction_max 0.999
_diffrn_reflns_limit_h_max 32
_diffrn_reflns_limit_h_min -33
_diffrn_reflns_limit_k_max 33
_diffrn_reflns_limit_k_min -33
_diffrn_reflns_limit_l_max 14
_diffrn_reflns_limit_l_min -14
_diffrn_reflns_number 63479
_diffrn_reflns_point_group_measured_fraction_full 0.999
_diffrn_reflns_point_group_measured_fraction_max 0.999
_diffrn_reflns_theta_full 25.242
_diffrn_reflns_theta_max 27.484
_diffrn_reflns_theta_min 2.490
_diffrn_standards_number 0
_exptl_absorpt_coefficient_mu 0.823
_exptl_absorpt_correction_T_max 0.921
_exptl_absorpt_correction_T_min 0.813
_exptl_absorpt_correction_type multi-scan
_exptl_absorpt_process_details 'ABSCOR (Rigaku, 1995)'
_exptl_crystal_colour green
_exptl_crystal_density_diffrn 1.361
_exptl_crystal_density_method 'not measured'
_exptl_crystal_description prism
_exptl_crystal_F_000 3056.00
_exptl_crystal_size_max 0.200
_exptl_crystal_size_mid 0.110
_exptl_crystal_size_min 0.100
_refine_diff_density_max 0.51
_refine_diff_density_min -0.23
_refine_ls_abs_structure_details
;
 Flack x determined using 3921 quotients [(I+)-(I-)]/[(I+)+(I-)]
 (Parsons, Flack and Wagner, Acta Cryst. B69 (2013) 249-259).
;
_refine_ls_abs_structure_Flack -0.015(3)
_refine_ls_extinction_method none
_refine_ls_goodness_of_fit_ref 1.111
_refine_ls_hydrogen_treatment constr
_refine_ls_number_parameters 378
_refine_ls_number_reflns 8349
_refine_ls_number_restraints 0
_refine_ls_R_factor_all 0.0181
_refine_ls_R_factor_gt 0.0180
_refine_ls_shift/su_max 0.000
_refine_ls_structure_factor_coef Fsqd
_refine_ls_weighting_details 'w = 1/[\s^2^(Fo^2^)+(0.0302P)^2^+3.5140P] where P=(Fo^2^+2Fc^2^)/3'
_refine_ls_weighting_scheme calc
_refine_ls_wR_factor_gt 0.0483
_refine_ls_wR_factor_ref 0.0483
_reflns_Friedel_coverage 0.898
_reflns_Friedel_fraction_full 1.000
_reflns_Friedel_fraction_max 0.999
_reflns_number_gt 8317
_reflns_number_total 8349
_reflns_threshold_expression F^2^>2.0\s(F^2^)
_cod_data_source_file d0dt02353a2.cif
_cod_data_source_block Hoveyd_Grubbs2nd
_cod_depositor_comments 'Adding full bibliography for 7704936--7704940.cif.'
_cod_database_code 7704937

loop_
_space_group_symop_id
_space_group_symop_operation_xyz
1 +X,+Y,+Z
2 -X,-Y,+Z
3 +Y,-X,-Z
4 -Y,+X,-Z
5 1/2+X,1/2+Y,1/2+Z
6 1/2-X,1/2-Y,1/2+Z
7 1/2+Y,1/2-X,1/2-Z
8 1/2-Y,1/2+X,1/2-Z

loop_
_atom_site_label
_atom_site_type_symbol
_atom_site_fract_x
_atom_site_fract_y
_atom_site_fract_z
_atom_site_U_iso_or_equiv
_atom_site_adp_type
_atom_site_occupancy
_atom_site_site_symmetry_order
_atom_site_calc_flag
_atom_site_refinement_flags_posn
_atom_site_refinement_flags_adp
_atom_site_refinement_flags_occupancy
_atom_site_disorder_assembly
_atom_site_disorder_group
Ru1 Ru 0.30236(2) 0.35958(2) 0.50580(2) 0.01199(4) Uani 1 1 d . . . . .
Cl1 Cl 0.22303(2) 0.34353(2) 0.60275(5) 0.01968(10) Uani 1 1 d . . . . .
Cl2 Cl 0.36322(2) 0.37551(2) 0.35134(5) 0.02136(10) Uani 1 1 d . . . . .
Cl3 Cl 0.08085(3) 0.36102(4) 0.68169(8) 0.0542(2) Uani 1 1 d . . . . .
Cl4 Cl 0.10546(4) 0.25258(4) 0.65990(11) 0.0675(3) Uani 1 1 d . . . . .
Cl5 Cl 0.05421(4) 0.30639(8) 0.46023(11) 0.1031(6) Uani 1 1 d . . . . .
O1 O 0.29769(6) 0.28016(6) 0.42615(14) 0.0191(3) Uani 1 1 d . . . . .
N1 N 0.34025(7) 0.45390(6) 0.64729(17) 0.0178(3) Uani 1 1 d . . . . .
N2 N 0.28339(6) 0.46994(6) 0.50534(18) 0.0176(3) Uani 1 1 d . . . . .
C1 C 0.34519(7) 0.32485(7) 0.61150(18) 0.0149(3) Uani 1 1 d . . . . .
H1 H 0.359502 0.341481 0.681489 0.018 Uiso 1 1 calc R U . . .
C2 C 0.35648(8) 0.27111(7) 0.58463(19) 0.0156(4) Uani 1 1 d . . . . .
C3 C 0.39253(8) 0.24203(8) 0.6527(2) 0.0206(4) Uani 1 1 d . . . . .
H3 H 0.408721 0.256741 0.722777 0.025 Uiso 1 1 calc R U . . .
C4 C 0.40437(9) 0.19190(9) 0.6173(2) 0.0278(5) Uani 1 1 d . . . . .
H4 H 0.429176 0.172442 0.662064 0.033 Uiso 1 1 calc R U . . .
C5 C 0.37986(10) 0.17028(9) 0.5162(3) 0.0311(5) Uani 1 1 d . . . . .
H5 H 0.388469 0.136024 0.492252 0.037 Uiso 1 1 calc R U . . .
C6 C 0.34301(10) 0.19742(9) 0.4491(2) 0.0262(5) Uani 1 1 d . . . . .
H6 H 0.325924 0.181926 0.381180 0.031 Uiso 1 1 calc R U . . .
C7 C 0.33191(8) 0.24792(7) 0.4843(2) 0.0186(4) Uani 1 1 d . . . . .
C8 C 0.26238(9) 0.26029(9) 0.3316(2) 0.0243(4) Uani 1 1 d . . . . .
H8 H 0.282143 0.238052 0.272915 0.029 Uiso 1 1 calc R U . . .
C9 C 0.24198(11) 0.30731(10) 0.2643(2) 0.0319(5) Uani 1 1 d . . . . .
H9A H 0.271030 0.327200 0.230976 0.038 Uiso 1 1 calc R U . . .
H9B H 0.222261 0.328972 0.321364 0.038 Uiso 1 1 calc R U . . .
H9C H 0.219451 0.296175 0.196877 0.038 Uiso 1 1 calc R U . . .
C10 C 0.22045(10) 0.22840(10) 0.3921(3) 0.0317(5) Uani 1 1 d . . . . .
H10A H 0.236317 0.201011 0.441641 0.038 Uiso 1 1 calc R U . . .
H10B H 0.198444 0.212849 0.328834 0.038 Uiso 1 1 calc R U . . .
H10C H 0.199435 0.250674 0.445160 0.038 Uiso 1 1 calc R U . . .
C11 C 0.30908(7) 0.43152(7) 0.56448(18) 0.0141(4) Uani 1 1 d . . . . .
C12 C 0.33377(10) 0.51076(8) 0.6540(2) 0.0242(5) Uani 1 1 d . . . . .
H12A H 0.367517 0.528708 0.649177 0.029 Uiso 1 1 calc R U . . .
H12B H 0.315961 0.521114 0.730698 0.029 Uiso 1 1 calc R U . . .
C13 C 0.30059(9) 0.52219(8) 0.5416(2) 0.0218(4) Uani 1 1 d . . . . .
H13A H 0.270868 0.544621 0.562688 0.026 Uiso 1 1 calc R U . . .
H13B H 0.321087 0.538789 0.475695 0.026 Uiso 1 1 calc R U . . .
C14 C 0.36886(8) 0.42993(7) 0.74458(19) 0.0161(4) Uani 1 1 d . . . . .
C15 C 0.42261(9) 0.42592(8) 0.7334(2) 0.0194(4) Uani 1 1 d . . . . .
C16 C 0.45047(8) 0.40710(9) 0.8335(2) 0.0219(4) Uani 1 1 d . . . . .
H16 H 0.487018 0.404363 0.827591 0.026 Uiso 1 1 calc R U . . .
C17 C 0.42613(9) 0.39223(9) 0.9417(2) 0.0233(4) Uani 1 1 d . . . . .
C18 C 0.37232(9) 0.39561(8) 0.9488(2) 0.0206(4) Uani 1 1 d . . . . .
H18 H 0.355352 0.384475 1.021542 0.025 Uiso 1 1 calc R U . . .
C19 C 0.34290(8) 0.41487(8) 0.85196(19) 0.0171(4) Uani 1 1 d . . . . .
C20 C 0.44948(9) 0.44107(10) 0.6165(2) 0.0278(5) Uani 1 1 d . . . . .
H20A H 0.431372 0.425690 0.546318 0.033 Uiso 1 1 calc R U . . .
H20B H 0.485249 0.428595 0.618294 0.033 Uiso 1 1 calc R U . . .
H20C H 0.449338 0.478816 0.608446 0.033 Uiso 1 1 calc R U . . .
C21 C 0.45686(11) 0.37305(12) 1.0495(2) 0.0356(6) Uani 1 1 d . . . . .
H21A H 0.486257 0.396189 1.063856 0.043 Uiso 1 1 calc R U . . .
H21B H 0.469581 0.338095 1.032348 0.043 Uiso 1 1 calc R U . . .
H21C H 0.434808 0.372349 1.122705 0.043 Uiso 1 1 calc R U . . .
C22 C 0.28498(8) 0.41947(9) 0.8635(2) 0.0231(4) Uani 1 1 d . . . . .
H22A H 0.268347 0.398535 0.799733 0.028 Uiso 1 1 calc R U . . .
H22B H 0.274799 0.455735 0.853676 0.028 Uiso 1 1 calc R U . . .
H22C H 0.274156 0.407136 0.944665 0.028 Uiso 1 1 calc R U . . .
C23 C 0.23809(8) 0.46318(8) 0.4304(2) 0.0186(4) Uani 1 1 d . . . . .
C24 C 0.18991(8) 0.46196(8) 0.4902(2) 0.0235(4) Uani 1 1 d . . . . .
C25 C 0.14577(10) 0.45587(9) 0.4195(3) 0.0314(5) Uani 1 1 d . . . . .
H25 H 0.113066 0.454583 0.459162 0.038 Uiso 1 1 calc R U . . .
C26 C 0.14796(10) 0.45161(9) 0.2926(3) 0.0335(6) Uani 1 1 d . . . . .
C27 C 0.19576(11) 0.45492(9) 0.2358(2) 0.0308(5) Uani 1 1 d . . . . .
H27 H 0.197535 0.452407 0.148869 0.037 Uiso 1 1 calc R U . . .
C28 C 0.24172(9) 0.46187(8) 0.3026(2) 0.0236(4) Uani 1 1 d . . . . .
C29 C 0.18556(10) 0.46957(10) 0.6271(2) 0.0302(5) Uani 1 1 d . . . . .
H29A H 0.149121 0.467812 0.651453 0.036 Uiso 1 1 calc R U . . .
H29B H 0.199698 0.503450 0.649347 0.036 Uiso 1 1 calc R U . . .
H29C H 0.205022 0.442385 0.669461 0.036 Uiso 1 1 calc R U . . .
C30 C 0.09870(13) 0.44642(12) 0.2188(4) 0.0508(9) Uani 1 1 d . . . . .
H30A H 0.077249 0.477234 0.230889 0.061 Uiso 1 1 calc R U . . .
H30B H 0.079679 0.415739 0.246170 0.061 Uiso 1 1 calc R U . . .
H30C H 0.107257 0.442913 0.131488 0.061 Uiso 1 1 calc R U . . .
C31 C 0.29133(10) 0.47125(10) 0.2351(2) 0.0300(5) Uani 1 1 d . . . . .
H31A H 0.298885 0.441593 0.181999 0.036 Uiso 1 1 calc R U . . .
H31B H 0.319506 0.475777 0.294323 0.036 Uiso 1 1 calc R U . . .
H31C H 0.288052 0.502504 0.184795 0.036 Uiso 1 1 calc R U . . .
C32 C 0.09903(11) 0.31178(16) 0.5806(3) 0.0493(8) Uani 1 1 d . . . . .
H32 H 0.133406 0.320936 0.544642 0.059 Uiso 1 1 calc R U . . .

loop_
_atom_site_aniso_label
_atom_site_aniso_U_11
_atom_site_aniso_U_22
_atom_site_aniso_U_33
_atom_site_aniso_U_23
_atom_site_aniso_U_13
_atom_site_aniso_U_12
Ru1 0.01203(7) 0.01164(7) 0.01231(7) -0.00037(6) -0.00152(6) -0.00079(4)
Cl1 0.0146(2) 0.0207(2) 0.0237(2) 0.00172(19) 0.00164(18) -0.00264(17)
Cl2 0.0183(2) 0.0265(2) 0.0192(2) 0.00313(19) 0.00406(18) 0.00156(19)
Cl3 0.0507(4) 0.0708(5) 0.0412(4) 0.0007(4) 0.0067(3) -0.0090(4)
Cl4 0.0616(5) 0.0700(6) 0.0710(6) -0.0192(5) 0.0137(5) -0.0330(5)
Cl5 0.0474(5) 0.2088(17) 0.0530(6) -0.0372(8) -0.0180(4) -0.0173(7)
O1 0.0235(7) 0.0140(6) 0.0198(7) -0.0035(5) -0.0058(6) 0.0005(5)
N1 0.0255(9) 0.0106(7) 0.0173(8) 0.0015(6) -0.0078(7) -0.0009(6)
N2 0.0222(8) 0.0122(7) 0.0183(8) 0.0001(7) -0.0090(8) 0.0005(6)
C1 0.0142(8) 0.0153(8) 0.0153(9) 0.0012(7) -0.0001(7) -0.0017(7)
C2 0.0140(8) 0.0148(9) 0.0181(9) 0.0025(7) 0.0032(7) -0.0006(7)
C3 0.0175(9) 0.0201(10) 0.0242(10) 0.0071(8) 0.0012(8) -0.0001(8)
C4 0.0269(11) 0.0227(10) 0.0337(12) 0.0094(9) 0.0036(9) 0.0080(9)
C5 0.0414(13) 0.0179(9) 0.0340(13) 0.0025(10) 0.0076(11) 0.0106(9)
C6 0.0361(12) 0.0187(10) 0.0240(10) -0.0033(8) 0.0032(9) 0.0024(9)
C7 0.0197(9) 0.0157(8) 0.0204(10) 0.0015(8) 0.0026(8) 0.0013(7)
C8 0.0322(12) 0.0209(10) 0.0198(10) -0.0056(8) -0.0069(9) -0.0040(8)
C9 0.0420(14) 0.0262(12) 0.0275(12) -0.0003(9) -0.0190(11) -0.0063(10)
C10 0.0348(13) 0.0252(11) 0.0351(13) -0.0037(10) -0.0077(11) -0.0096(10)
C11 0.0145(8) 0.0157(9) 0.0121(9) 0.0020(7) 0.0002(7) -0.0010(7)
C12 0.0364(12) 0.0121(9) 0.0241(11) 0.0003(8) -0.0149(9) -0.0015(8)
C13 0.0305(11) 0.0120(9) 0.0229(10) 0.0018(7) -0.0103(8) -0.0022(8)
C14 0.0220(10) 0.0120(8) 0.0143(9) -0.0001(7) -0.0072(7) -0.0006(7)
C15 0.0230(10) 0.0187(9) 0.0166(10) 0.0007(7) -0.0031(8) -0.0042(8)
C16 0.0182(9) 0.0254(10) 0.0223(10) 0.0025(8) -0.0039(8) 0.0000(8)
C17 0.0261(11) 0.0254(11) 0.0185(10) 0.0028(8) -0.0079(9) 0.0019(8)
C18 0.0248(10) 0.0217(10) 0.0155(9) 0.0027(8) -0.0024(8) 0.0009(8)
C19 0.0207(9) 0.0149(9) 0.0155(9) -0.0020(7) -0.0039(7) -0.0007(7)
C20 0.0251(11) 0.0372(13) 0.0212(11) 0.0063(9) -0.0011(9) -0.0065(9)
C21 0.0314(13) 0.0506(16) 0.0248(12) 0.0130(11) -0.0070(10) 0.0062(11)
C22 0.0214(10) 0.0255(11) 0.0224(11) -0.0011(8) 0.0002(8) 0.0009(8)
C23 0.0207(10) 0.0126(8) 0.0225(10) -0.0002(7) -0.0097(8) 0.0022(7)
C24 0.0242(9) 0.0152(8) 0.0312(11) 0.0004(9) -0.0051(10) 0.0019(7)
C25 0.0228(11) 0.0215(11) 0.0497(16) -0.0013(10) -0.0094(10) 0.0010(9)
C26 0.0335(13) 0.0174(10) 0.0497(16) -0.0064(10) -0.0240(12) 0.0025(9)
C27 0.0437(14) 0.0210(11) 0.0276(12) -0.0028(9) -0.0199(11) 0.0063(10)
C28 0.0335(12) 0.0152(9) 0.0222(11) -0.0001(8) -0.0105(9) 0.0056(8)
C29 0.0296(12) 0.0276(12) 0.0332(13) -0.0011(10) 0.0031(10) 0.0057(9)
C30 0.0430(16) 0.0350(15) 0.074(2) -0.0147(15) -0.0388(17) 0.0079(12)
C31 0.0401(14) 0.0288(12) 0.0213(11) 0.0038(9) -0.0020(10) 0.0095(10)
C32 0.0264(13) 0.090(3) 0.0317(14) -0.0099(15) 0.0001(11) -0.0195(15)

loop_
_atom_type_symbol
_atom_type_description
_atom_type_scat_dispersion_real
_atom_type_scat_dispersion_imag
_atom_type_scat_source
C C 0.0033 0.0016
;
International Tables for Crystallography
(Vol. C, Tables 4.2.6.8 and 6.1.1.4)
;
H H 0.0000 0.0000
;
International Tables for Crystallography
(Vol. C, Table 6.1.1.4)
;
Cl Cl 0.1484 0.1585
;
International Tables for Crystallography
(Vol. C, Tables 4.2.6.8 and 6.1.1.4)
;
N N 0.0061 0.0033
;
International Tables for Crystallography
(Vol. C, Tables 4.2.6.8 and 6.1.1.4)
;
O O 0.0106 0.0060
;
International Tables for Crystallography
(Vol. C, Tables 4.2.6.8 and 6.1.1.4)
;
Ru Ru -1.2594 0.8363
;
International Tables for Crystallography
(Vol. C, Tables 4.2.6.8 and 6.1.1.4)
;

loop_
_geom_angle_atom_site_label_1
_geom_angle_atom_site_label_2
_geom_angle_atom_site_label_3
_geom_angle
_geom_angle_site_symmetry_1
_geom_angle_site_symmetry_3
_geom_angle_publ_flag
C1 Ru1 C11 101.86(8) . . ?
C1 Ru1 O1 79.96(7) . . ?
C11 Ru1 O1 175.62(7) . . ?
C1 Ru1 Cl2 97.53(6) . . ?
C11 Ru1 Cl2 90.42(6) . . ?
O1 Ru1 Cl2 85.38(4) . . ?
C1 Ru1 Cl1 99.18(6) . . ?
C11 Ru1 Cl1 95.63(6) . . ?
O1 Ru1 Cl1 87.97(4) . . ?
Cl2 Ru1 Cl1 160.64(2) . . ?
C7 O1 C8 120.83(16) . . ?
C7 O1 Ru1 110.19(12) . . ?
C8 O1 Ru1 128.87(13) . . ?
C11 N1 C14 128.37(17) . . ?
C11 N1 C12 113.18(17) . . ?
C14 N1 C12 116.81(16) . . ?
C11 N2 C23 125.35(16) . . ?
C11 N2 C13 113.31(16) . . ?
C23 N2 C13 120.55(15) . . ?
C2 C1 Ru1 117.70(15) . . ?
C2 C1 H1 121.1 . . ?
Ru1 C1 H1 121.1 . . ?
C7 C2 C3 118.83(19) . . ?
C7 C2 C1 118.51(18) . . ?
C3 C2 C1 122.62(19) . . ?
C4 C3 C2 120.0(2) . . ?
C4 C3 H3 120.0 . . ?
C2 C3 H3 120.0 . . ?
C3 C4 C5 119.8(2) . . ?
C3 C4 H4 120.1 . . ?
C5 C4 H4 120.1 . . ?
C4 C5 C6 121.7(2) . . ?
C4 C5 H5 119.1 . . ?
C6 C5 H5 119.1 . . ?
C5 C6 C7 118.0(2) . . ?
C5 C6 H6 121.0 . . ?
C7 C6 H6 121.0 . . ?
O1 C7 C6 125.2(2) . . ?
O1 C7 C2 113.14(17) . . ?
C6 C7 C2 121.6(2) . . ?
O1 C8 C10 109.32(19) . . ?
O1 C8 C9 105.95(17) . . ?
C10 C8 C9 113.5(2) . . ?
O1 C8 H8 109.3 . . ?
C10 C8 H8 109.3 . . ?
C9 C8 H8 109.3 . . ?
C8 C9 H9A 109.5 . . ?
C8 C9 H9B 109.5 . . ?
H9A C9 H9B 109.5 . . ?
C8 C9 H9C 109.5 . . ?
H9A C9 H9C 109.5 . . ?
H9B C9 H9C 109.5 . . ?
C8 C10 H10A 109.5 . . ?
C8 C10 H10B 109.5 . . ?
H10A C10 H10B 109.5 . . ?
C8 C10 H10C 109.5 . . ?
H10A C10 H10C 109.5 . . ?
H10B C10 H10C 109.5 . . ?
N1 C11 N2 107.29(17) . . ?
N1 C11 Ru1 132.61(15) . . ?
N2 C11 Ru1 119.55(14) . . ?
N1 C12 C13 102.49(16) . . ?
N1 C12 H12A 111.3 . . ?
C13 C12 H12A 111.3 . . ?
N1 C12 H12B 111.3 . . ?
C13 C12 H12B 111.3 . . ?
H12A C12 H12B 109.2 . . ?
N2 C13 C12 101.94(16) . . ?
N2 C13 H13A 111.4 . . ?
C12 C13 H13A 111.4 . . ?
N2 C13 H13B 111.4 . . ?
C12 C13 H13B 111.4 . . ?
H13A C13 H13B 109.2 . . ?
C15 C14 C19 121.81(18) . . ?
C15 C14 N1 118.74(19) . . ?
C19 C14 N1 119.25(18) . . ?
C16 C15 C14 118.1(2) . . ?
C16 C15 C20 121.0(2) . . ?
C14 C15 C20 120.91(19) . . ?
C17 C16 C15 121.7(2) . . ?
C17 C16 H16 119.2 . . ?
C15 C16 H16 119.2 . . ?
C16 C17 C18 118.7(2) . . ?
C16 C17 C21 120.9(2) . . ?
C18 C17 C21 120.3(2) . . ?
C19 C18 C17 121.7(2) . . ?
C19 C18 H18 119.2 . . ?
C17 C18 H18 119.2 . . ?
C18 C19 C14 117.95(19) . . ?
C18 C19 C22 120.52(19) . . ?
C14 C19 C22 121.53(18) . . ?
C15 C20 H20A 109.5 . . ?
C15 C20 H20B 109.5 . . ?
H20A C20 H20B 109.5 . . ?
C15 C20 H20C 109.5 . . ?
H20A C20 H20C 109.5 . . ?
H20B C20 H20C 109.5 . . ?
C17 C21 H21A 109.5 . . ?
C17 C21 H21B 109.5 . . ?
H21A C21 H21B 109.5 . . ?
C17 C21 H21C 109.5 . . ?
H21A C21 H21C 109.5 . . ?
H21B C21 H21C 109.5 . . ?
C19 C22 H22A 109.5 . . ?
C19 C22 H22B 109.5 . . ?
H22A C22 H22B 109.5 . . ?
C19 C22 H22C 109.5 . . ?
H22A C22 H22C 109.5 . . ?
H22B C22 H22C 109.5 . . ?
C28 C23 C24 121.4(2) . . ?
C28 C23 N2 120.9(2) . . ?
C24 C23 N2 117.5(2) . . ?
C25 C24 C23 118.4(2) . . ?
C25 C24 C29 120.1(2) . . ?
C23 C24 C29 121.4(2) . . ?
C24 C25 C26 121.9(3) . . ?
C24 C25 H25 119.1 . . ?
C26 C25 H25 119.1 . . ?
C27 C26 C25 118.4(2) . . ?
C27 C26 C30 121.4(3) . . ?
C25 C26 C30 120.1(3) . . ?
C26 C27 C28 122.2(2) . . ?
C26 C27 H27 118.9 . . ?
C28 C27 H27 118.9 . . ?
C23 C28 C27 117.5(2) . . ?
C23 C28 C31 122.9(2) . . ?
C27 C28 C31 119.4(2) . . ?
C24 C29 H29A 109.5 . . ?
C24 C29 H29B 109.5 . . ?
H29A C29 H29B 109.5 . . ?
C24 C29 H29C 109.5 . . ?
H29A C29 H29C 109.5 . . ?
H29B C29 H29C 109.5 . . ?
C26 C30 H30A 109.5 . . ?
C26 C30 H30B 109.5 . . ?
H30A C30 H30B 109.5 . . ?
C26 C30 H30C 109.5 . . ?
H30A C30 H30C 109.5 . . ?
H30B C30 H30C 109.5 . . ?
C28 C31 H31A 109.5 . . ?
C28 C31 H31B 109.5 . . ?
H31A C31 H31B 109.5 . . ?
C28 C31 H31C 109.5 . . ?
H31A C31 H31C 109.5 . . ?
H31B C31 H31C 109.5 . . ?
Cl3 C32 Cl5 110.5(2) . . ?
Cl3 C32 Cl4 110.48(17) . . ?
Cl5 C32 Cl4 111.0(2) . . ?
Cl3 C32 H32 108.3 . . ?
Cl5 C32 H32 108.3 . . ?
Cl4 C32 H32 108.3 . . ?

loop_
_geom_bond_atom_site_label_1
_geom_bond_atom_site_label_2
_geom_bond_distance
_geom_bond_site_symmetry_2
_geom_bond_publ_flag
Ru1 C1 1.8323(19) . ?
Ru1 C11 1.975(2) . ?
Ru1 O1 2.2328(14) . ?
Ru1 Cl2 2.3397(5) . ?
Ru1 Cl1 2.3443(5) . ?
Cl3 C32 1.747(4) . ?
Cl4 C32 1.765(4) . ?
Cl5 C32 1.755(3) . ?
O1 C7 1.371(2) . ?
O1 C8 1.469(3) . ?
N1 C11 1.341(3) . ?
N1 C14 1.433(3) . ?
N1 C12 1.482(3) . ?
N2 C11 1.357(2) . ?
N2 C23 1.438(3) . ?
N2 C13 1.476(2) . ?
C1 C2 1.450(3) . ?
C1 H1 0.9500 . ?
C2 C7 1.398(3) . ?
C2 C3 1.409(3) . ?
C3 C4 1.387(3) . ?
C3 H3 0.9500 . ?
C4 C5 1.387(4) . ?
C4 H4 0.9500 . ?
C5 C6 1.391(4) . ?
C5 H5 0.9500 . ?
C6 C7 1.391(3) . ?
C6 H6 0.9500 . ?
C8 C10 1.514(3) . ?
C8 C9 1.515(3) . ?
C8 H8 1.0000 . ?
C9 H9A 0.9800 . ?
C9 H9B 0.9800 . ?
C9 H9C 0.9800 . ?
C10 H10A 0.9800 . ?
C10 H10B 0.9800 . ?
C10 H10C 0.9800 . ?
C12 C13 1.524(3) . ?
C12 H12A 0.9900 . ?
C12 H12B 0.9900 . ?
C13 H13A 0.9900 . ?
C13 H13B 0.9900 . ?
C14 C15 1.399(3) . ?
C14 C19 1.403(3) . ?
C15 C16 1.394(3) . ?
C15 C20 1.503(3) . ?
C16 C17 1.390(3) . ?
C16 H16 0.9500 . ?
C17 C18 1.397(3) . ?
C17 C21 1.502(3) . ?
C18 C19 1.392(3) . ?
C18 H18 0.9500 . ?
C19 C22 1.508(3) . ?
C20 H20A 0.9800 . ?
C20 H20B 0.9800 . ?
C20 H20C 0.9800 . ?
C21 H21A 0.9800 . ?
C21 H21B 0.9800 . ?
C21 H21C 0.9800 . ?
C22 H22A 0.9800 . ?
C22 H22B 0.9800 . ?
C22 H22C 0.9800 . ?
C23 C28 1.395(3) . ?
C23 C24 1.406(3) . ?
C24 C25 1.385(3) . ?
C24 C29 1.507(4) . ?
C25 C26 1.387(4) . ?
C25 H25 0.9500 . ?
C26 C27 1.385(4) . ?
C26 C30 1.512(3) . ?
C27 C28 1.405(3) . ?
C27 H27 0.9500 . ?
C28 C31 1.498(4) . ?
C29 H29A 0.9800 . ?
C29 H29B 0.9800 . ?
C29 H29C 0.9800 . ?
C30 H30A 0.9800 . ?
C30 H30B 0.9800 . ?
C30 H30C 0.9800 . ?
C31 H31A 0.9800 . ?
C31 H31B 0.9800 . ?
C31 H31C 0.9800 . ?
C32 H32 1.0000 . ?

loop_
_geom_torsion_atom_site_label_1
_geom_torsion_atom_site_label_2
_geom_torsion_atom_site_label_3
_geom_torsion_atom_site_label_4
_geom_torsion
_geom_torsion_site_symmetry_1
_geom_torsion_site_symmetry_2
_geom_torsion_site_symmetry_3
_geom_torsion_site_symmetry_4
_geom_torsion_publ_flag
C11 Ru1 C1 C2 -170.69(15) . . . . ?
O1 Ru1 C1 C2 5.25(14) . . . . ?
Cl2 Ru1 C1 C2 -78.67(15) . . . . ?
Cl1 Ru1 C1 C2 91.52(15) . . . . ?
Ru1 C1 C2 C7 -3.7(2) . . . . ?
Ru1 C1 C2 C3 173.96(15) . . . . ?
C7 C2 C3 C4 2.2(3) . . . . ?
C1 C2 C3 C4 -175.5(2) . . . . ?
C2 C3 C4 C5 -1.2(3) . . . . ?
C3 C4 C5 C6 -0.6(4) . . . . ?
C4 C5 C6 C7 1.4(4) . . . . ?
C8 O1 C7 C6 10.9(3) . . . . ?
Ru1 O1 C7 C6 -172.70(18) . . . . ?
C8 O1 C7 C2 -170.27(18) . . . . ?
Ru1 O1 C7 C2 6.1(2) . . . . ?
C5 C6 C7 O1 178.3(2) . . . . ?
C5 C6 C7 C2 -0.5(3) . . . . ?
C3 C2 C7 O1 179.82(18) . . . . ?
C1 C2 C7 O1 -2.5(3) . . . . ?
C3 C2 C7 C6 -1.3(3) . . . . ?
C1 C2 C7 C6 176.4(2) . . . . ?
C7 O1 C8 C10 72.8(2) . . . . ?
Ru1 O1 C8 C10 -102.9(2) . . . . ?
C7 O1 C8 C9 -164.5(2) . . . . ?
Ru1 O1 C8 C9 19.8(3) . . . . ?
C14 N1 C11 N2 169.2(2) . . . . ?
C12 N1 C11 N2 4.4(2) . . . . ?
C14 N1 C11 Ru1 -19.7(3) . . . . ?
C12 N1 C11 Ru1 175.57(16) . . . . ?
C23 N2 C11 N1 -164.8(2) . . . . ?
C13 N2 C11 N1 5.0(2) . . . . ?
C23 N2 C11 Ru1 22.6(3) . . . . ?
C13 N2 C11 Ru1 -167.56(15) . . . . ?
C11 N1 C12 C13 -11.3(3) . . . . ?
C14 N1 C12 C13 -177.92(19) . . . . ?
C11 N2 C13 C12 -11.6(2) . . . . ?
C23 N2 C13 C12 158.8(2) . . . . ?
N1 C12 C13 N2 12.6(2) . . . . ?
C11 N1 C14 C15 107.7(2) . . . . ?
C12 N1 C14 C15 -88.0(2) . . . . ?
C11 N1 C14 C19 -77.3(3) . . . . ?
C12 N1 C14 C19 87.0(2) . . . . ?
C19 C14 C15 C16 -1.0(3) . . . . ?
N1 C14 C15 C16 173.95(19) . . . . ?
C19 C14 C15 C20 178.5(2) . . . . ?
N1 C14 C15 C20 -6.6(3) . . . . ?
C14 C15 C16 C17 0.4(3) . . . . ?
C20 C15 C16 C17 -179.1(2) . . . . ?
C15 C16 C17 C18 1.0(3) . . . . ?
C15 C16 C17 C21 -178.7(2) . . . . ?
C16 C17 C18 C19 -2.0(3) . . . . ?
C21 C17 C18 C19 177.8(2) . . . . ?
C17 C18 C19 C14 1.4(3) . . . . ?
C17 C18 C19 C22 -178.3(2) . . . . ?
C15 C14 C19 C18 0.1(3) . . . . ?
N1 C14 C19 C18 -174.82(18) . . . . ?
C15 C14 C19 C22 179.78(19) . . . . ?
N1 C14 C19 C22 4.9(3) . . . . ?
C11 N2 C23 C28 -100.3(3) . . . . ?
C13 N2 C23 C28 90.6(3) . . . . ?
C11 N2 C23 C24 84.5(3) . . . . ?
C13 N2 C23 C24 -84.7(3) . . . . ?
C28 C23 C24 C25 4.3(3) . . . . ?
N2 C23 C24 C25 179.52(18) . . . . ?
C28 C23 C24 C29 -172.8(2) . . . . ?
N2 C23 C24 C29 2.4(3) . . . . ?
C23 C24 C25 C26 -0.8(3) . . . . ?
C29 C24 C25 C26 176.4(2) . . . . ?
C24 C25 C26 C27 -1.7(4) . . . . ?
C24 C25 C26 C30 -178.4(2) . . . . ?
C25 C26 C27 C28 0.7(4) . . . . ?
C30 C26 C27 C28 177.4(2) . . . . ?
C24 C23 C28 C27 -5.2(3) . . . . ?
N2 C23 C28 C27 179.74(18) . . . . ?
C24 C23 C28 C31 170.3(2) . . . . ?
N2 C23 C28 C31 -4.7(3) . . . . ?
C26 C27 C28 C23 2.7(3) . . . . ?
C26 C27 C28 C31 -173.0(2) . . . . ?
